data_4116553
loop_
_publ_author_name
'Seenichamy Jeyaprakash Narayanan'
'Bashyam Sridevi'
'Tavarekere K. Chandrashekar'
'Ashwani Vij'
'Raja Roy'

_publ_section_title
;
 Novel Core-Modified Expanded Porphyrins with meso-Aryl Substituents:
 Synthesis, Spectral and Structural Characterization
;
_journal_name_full 'Journal of the American Chemical Society'
_journal_page_first 9053
_journal_page_last 9068
_journal_paper_doi 10.1021/ja991472k
_journal_volume 121
_journal_year 1999
_chemical_formula_sum 'C66 H44 N6 S2'
_chemical_formula_weight 985.19
_chemical_name_common 'S2N4 Rubyrin'
_chemical_name_systematic
;

 ?

;
_space_group_IT_number 15
_symmetry_cell_setting monoclinic
_symmetry_space_group_name_Hall '-C 2yc'
_symmetry_space_group_name_H-M 'C 1 2/c 1'
_atom_sites_solution_hydrogens geom
_atom_sites_solution_primary direct
_atom_sites_solution_secondary difmap
_audit_creation_method SHELXL-97
_cell_angle_alpha 90.00
_cell_angle_beta 105.8160(10)
_cell_angle_gamma 90.00
_cell_formula_units_Z 4
_cell_length_a 29.0002(6)
_cell_length_b 15.0991(4)
_cell_length_c 11.9801(3)
_cell_measurement_temperature 213(2)
_cell_volume 5047.2(2)
_computing_cell_refinement 'Siemens XSCANS'
_computing_data_collection 'Siemens XSCANS'
_computing_data_reduction 'Siemens SHELXTL'
_computing_molecular_graphics 'Siemens SHELXTL'
_computing_publication_material 'Siemens SHELXTL'
_computing_structure_refinement 'SHELXL-97 (Sheldrick, 1997)'
_computing_structure_solution 'SHELXS-97 (Sheldrick, 1990)'
_diffrn_ambient_temperature 213(2)
_diffrn_measured_fraction_theta_full 0.994
_diffrn_measured_fraction_theta_max 0.994
_diffrn_measurement_method '\w scans'
_diffrn_radiation_monochromator graphite
_diffrn_radiation_source 'fine-focus sealed tube'
_diffrn_radiation_type MoK\a
_diffrn_radiation_wavelength 0.71073
_diffrn_reflns_av_R_equivalents 0.0701
_diffrn_reflns_av_sigmaI/netI 0.0639
_diffrn_reflns_limit_h_max 32
_diffrn_reflns_limit_h_min -32
_diffrn_reflns_limit_k_max 11
_diffrn_reflns_limit_k_min -16
_diffrn_reflns_limit_l_max 13
_diffrn_reflns_limit_l_min -13
_diffrn_reflns_number 10690
_diffrn_reflns_theta_full 23.25
_diffrn_reflns_theta_max 23.25
_diffrn_reflns_theta_min 2.18
_exptl_absorpt_coefficient_mu 0.156
_exptl_absorpt_correction_type none
_exptl_crystal_colour 'greenish bl'
_exptl_crystal_density_diffrn 1.297
_exptl_crystal_description Block
_exptl_crystal_F_000 2056
_refine_diff_density_max 0.240
_refine_diff_density_min -0.277
_refine_diff_density_rms 0.042
_refine_ls_extinction_coef 0.00051(17)
_refine_ls_extinction_expression Fc^*^=kFc[1+0.001xFc^2^\l^3^/sin(2\q)]^-1/4^
_refine_ls_extinction_method SHELXL
_refine_ls_goodness_of_fit_ref 1.045
_refine_ls_hydrogen_treatment mixed
_refine_ls_matrix_type full
_refine_ls_number_parameters 343
_refine_ls_number_reflns 3601
_refine_ls_number_restraints 0
_refine_ls_restrained_S_all 1.045
_refine_ls_R_factor_all 0.0598
_refine_ls_R_factor_gt 0.0444
_refine_ls_shift/su_max 0.001
_refine_ls_shift/su_mean 0.000
_refine_ls_structure_factor_coef Fsqd
_refine_ls_weighting_details 'calc w=1/[\s^2^(Fo^2^)+(0.0672P)^2^+0.0000P] where P=(Fo^2^+2Fc^2^)/3'
_refine_ls_weighting_scheme calc
_refine_ls_wR_factor_gt 0.1132
_refine_ls_wR_factor_ref 0.1210
_reflns_number_gt 2793
_reflns_number_total 3601
_reflns_threshold_expression >2sigma(I)
_cod_data_source_file ja991472k_2.cif
_cod_data_source_block JA991472K-123
_cod_database_code 4116553

loop_
_symmetry_equiv_pos_as_xyz
'x, y, z'
'-x, y, -z+1/2'
'x+1/2, y+1/2, z'
'-x+1/2, y+1/2, -z+1/2'
'-x, -y, -z'
'x, -y, z-1/2'
'-x+1/2, -y+1/2, -z'
'x+1/2, -y+1/2, z-1/2'

loop_
_atom_site_label
_atom_site_type_symbol
_atom_site_fract_x
_atom_site_fract_y
_atom_site_fract_z
_atom_site_U_iso_or_equiv
_atom_site_adp_type
_atom_site_occupancy
_atom_site_symmetry_multiplicity
_atom_site_calc_flag
_atom_site_refinement_flags
_atom_site_disorder_assembly
_atom_site_disorder_group
S1 S 0.595723(18) 0.35078(3) 0.80007(5) 0.0443(2) Uani 1 1 d . . .
N1 N 0.56284(7) 0.65339(12) 0.7349(2) 0.0442(5) Uani 1 1 d . . .
N1S N 0.79319(9) 0.34226(17) 1.4632(2) 0.0759(7) Uani 1 1 d . . .
C1S C 0.75581(8) 0.24470(15) 1.2846(2) 0.0549(6) Uani 1 1 d . . .
C2S C 0.70791(9) 0.21903(17) 1.2577(3) 0.0647(7) Uani 1 1 d . . .
H2SA H 0.6889 0.2345 1.3069 0.078 Uiso 1 1 calc R . .
C3S C 0.68899(10) 0.17120(19) 1.1593(3) 0.0826(10) Uani 1 1 d . . .
H3SA H 0.6565 0.1549 1.1392 0.099 Uiso 1 1 calc R . .
C4S C 0.71717(12) 0.1468(2) 1.0897(3) 0.0926(11) Uani 1 1 d . . .
H4SA H 0.7038 0.1131 1.0227 0.111 Uiso 1 1 calc R . .
C5S C 0.76502(12) 0.1709(2) 1.1161(3) 0.0948(11) Uani 1 1 d . . .
H5SA H 0.7841 0.1535 1.0677 0.114 Uiso 1 1 calc R . .
C6S C 0.78419(9) 0.22017(18) 1.2130(3) 0.0711(8) Uani 1 1 d . . .
H6SA H 0.8165 0.2375 1.2315 0.085 Uiso 1 1 calc R . .
C7S C 0.77620(9) 0.29777(17) 1.3853(3) 0.0577(7) Uani 1 1 d . . .
N2 N 0.50776(6) 0.74271(13) 0.55293(16) 0.0418(5) Uani 1 1 d . . .
C1 C 0.55270(7) 0.31677(13) 0.6762(2) 0.0409(5) Uani 1 1 d . . .
C2 C 0.52493(8) 0.39097(14) 0.6272(2) 0.0577(7) Uani 1 1 d . . .
H2A H 0.4988 0.3870 0.5606 0.069 Uiso 1 1 calc R . .
C3 C 0.53881(9) 0.46863(15) 0.6839(2) 0.0618(7) Uani 1 1 d . . .
H3A H 0.5232 0.5226 0.6590 0.074 Uiso 1 1 calc R . .
C4 C 0.57807(7) 0.46210(13) 0.7821(2) 0.0400(5) Uani 1 1 d . . .
C5 C 0.54918(7) 0.22810(13) 0.63657(19) 0.0383(5) Uani 1 1 d . . .
C6 C 0.57904(7) 0.15778(12) 0.7101(2) 0.0391(5) Uani 1 1 d . . .
C7 C 0.61351(7) 0.11188(14) 0.6716(2) 0.0490(6) Uani 1 1 d . . .
H7A H 0.6185 0.1264 0.5994 0.059 Uiso 1 1 calc R . .
C8 C 0.64037(8) 0.04574(15) 0.7374(3) 0.0571(7) Uani 1 1 d . . .
H8A H 0.6640 0.0164 0.7111 0.068 Uiso 1 1 calc R . .
C9 C 0.63258(8) 0.02271(15) 0.8416(3) 0.0629(8) Uani 1 1 d . . .
H9A H 0.6503 -0.0236 0.8857 0.076 Uiso 1 1 calc R . .
C10 C 0.59870(8) 0.06753(16) 0.8818(2) 0.0617(7) Uani 1 1 d . . .
H10A H 0.5937 0.0520 0.9535 0.074 Uiso 1 1 calc R . .
C11 C 0.57228(8) 0.13507(15) 0.8169(2) 0.0521(6) Uani 1 1 d . . .
H11A H 0.5496 0.1658 0.8451 0.062 Uiso 1 1 calc R . .
C12 C 0.60160(7) 0.52958(13) 0.8576(2) 0.0376(5) Uani 1 1 d . . .
C13 C 0.63996(7) 0.50551(13) 0.96364(19) 0.0383(5) Uani 1 1 d . . .
C14 C 0.63100(8) 0.44816(14) 1.0462(2) 0.0474(6) Uani 1 1 d . . .
H14A H 0.6004 0.4231 1.0346 0.057 Uiso 1 1 calc R . .
C15 C 0.66660(8) 0.42793(16) 1.1445(2) 0.0565(6) Uani 1 1 d . . .
H15A H 0.6602 0.3888 1.1995 0.068 Uiso 1 1 calc R . .
C16 C 0.71171(8) 0.46461(15) 1.1632(2) 0.0553(6) Uani 1 1 d . . .
H16A H 0.7357 0.4511 1.2314 0.066 Uiso 1 1 calc R . .
C17 C 0.72156(8) 0.52081(15) 1.0822(2) 0.0512(6) Uani 1 1 d . . .
H17A H 0.7524 0.5449 1.0942 0.061 Uiso 1 1 calc R . .
C18 C 0.68591(7) 0.54159(14) 0.9836(2) 0.0464(6) Uani 1 1 d . . .
H18A H 0.6926 0.5806 0.9288 0.056 Uiso 1 1 calc R . .
C19 C 0.59156(7) 0.62103(13) 0.8364(2) 0.0383(5) Uani 1 1 d . . .
C20 C 0.60918(7) 0.69513(13) 0.9095(2) 0.0434(6) Uani 1 1 d . . .
H20A H 0.6297 0.6927 0.9852 0.052 Uiso 1 1 calc R . .
C21 C 0.59089(7) 0.77063(14) 0.8500(2) 0.0438(6) Uani 1 1 d . . .
H21A H 0.5965 0.8293 0.8767 0.053 Uiso 1 1 calc R . .
C22 C 0.56184(7) 0.74276(13) 0.74081(19) 0.0413(5) Uani 1 1 d . . .
C23 C 0.53316(7) 0.78987(13) 0.6445(2) 0.0401(5) Uani 1 1 d . . .
C24 C 0.52371(8) 0.88109(14) 0.6214(2) 0.0506(6) Uani 1 1 d . . .
H24A H 0.5370 0.9287 0.6702 0.061 Uiso 1 1 calc R . .
C25 C 0.49161(8) 0.88633(14) 0.5147(2) 0.0489(6) Uani 1 1 d . . .
H25A H 0.4785 0.9387 0.4767 0.059 Uiso 1 1 calc R . .
C26 C 0.48144(7) 0.79882(13) 0.47071(19) 0.0387(5) Uani 1 1 d . . .
H2 H 0.5054(12) 0.688(3) 0.560(3) 0.025(8) Uiso 0.54(3) 1 d P A 1
H1 H 0.5540(15) 0.633(3) 0.673(4) 0.025(8) Uiso 0.46(3) 1 d P A 2

loop_
_atom_site_aniso_label
_atom_site_aniso_U_11
_atom_site_aniso_U_22
_atom_site_aniso_U_33
_atom_site_aniso_U_23
_atom_site_aniso_U_13
_atom_site_aniso_U_12
S1 0.0379(3) 0.0385(3) 0.0495(4) -0.0037(2) 0.0000(3) 0.0046(2)
N1 0.0480(11) 0.0395(12) 0.0397(15) -0.0062(9) 0.0029(10) 0.0059(8)
N1S 0.0702(16) 0.0860(18) 0.074(2) -0.0073(14) 0.0229(14) 0.0079(13)
C1S 0.0502(14) 0.0473(14) 0.0664(19) 0.0095(13) 0.0143(13) 0.0091(11)
C2S 0.0570(15) 0.0561(15) 0.083(2) 0.0110(15) 0.0215(15) 0.0008(12)
C3S 0.0613(18) 0.0646(18) 0.117(3) 0.0048(19) 0.016(2) -0.0142(15)
C4S 0.085(2) 0.080(2) 0.102(3) -0.0311(19) 0.007(2) -0.0196(17)
C5S 0.082(2) 0.097(2) 0.109(3) -0.044(2) 0.033(2) -0.0130(18)
C6S 0.0557(15) 0.0724(17) 0.087(2) -0.0233(16) 0.0225(16) -0.0051(13)
C7S 0.0520(15) 0.0569(16) 0.066(2) 0.0082(14) 0.0198(15) 0.0125(12)
N2 0.0456(10) 0.0264(10) 0.0465(13) 0.0001(9) 0.0006(9) 0.0034(8)
C1 0.0368(11) 0.0341(11) 0.0489(16) 0.0020(10) 0.0069(10) -0.0031(9)
C2 0.0583(14) 0.0362(13) 0.0591(18) 0.0038(11) -0.0174(12) -0.0041(11)
C3 0.0653(15) 0.0342(13) 0.065(2) 0.0049(11) -0.0182(14) -0.0010(11)
C4 0.0365(11) 0.0387(12) 0.0408(15) 0.0024(9) 0.0037(10) -0.0008(9)
C5 0.0340(10) 0.0337(11) 0.0470(15) 0.0020(10) 0.0105(10) -0.0016(9)
C6 0.0318(11) 0.0325(11) 0.0494(16) 0.0022(9) 0.0052(10) -0.0038(9)
C7 0.0453(12) 0.0438(13) 0.0551(17) -0.0013(11) 0.0088(12) 0.0010(11)
C8 0.0447(13) 0.0430(13) 0.077(2) -0.0039(13) 0.0063(13) 0.0073(11)
C9 0.0483(14) 0.0412(13) 0.085(2) 0.0122(13) -0.0067(14) 0.0002(11)
C10 0.0558(14) 0.0625(16) 0.0615(19) 0.0208(14) 0.0068(13) -0.0018(13)
C11 0.0452(13) 0.0569(14) 0.0544(18) 0.0101(12) 0.0141(12) 0.0046(11)
C12 0.0324(10) 0.0397(12) 0.0395(15) 0.0004(9) 0.0081(10) -0.0004(9)
C13 0.0364(11) 0.0357(11) 0.0392(14) -0.0040(10) 0.0040(10) 0.0009(9)
C14 0.0446(12) 0.0488(13) 0.0483(17) 0.0026(11) 0.0118(12) 0.0007(10)
C15 0.0614(15) 0.0582(15) 0.0478(17) 0.0108(12) 0.0114(13) 0.0046(12)
C16 0.0514(14) 0.0577(15) 0.0477(17) 0.0028(12) -0.0019(12) 0.0067(12)
C17 0.0375(12) 0.0549(14) 0.0546(18) 0.0009(12) 0.0010(12) -0.0006(10)
C18 0.0441(12) 0.0422(12) 0.0490(16) 0.0030(10) 0.0063(11) -0.0030(10)
C19 0.0340(11) 0.0376(11) 0.0412(15) 0.0004(10) 0.0065(10) 0.0020(9)
C20 0.0398(11) 0.0436(13) 0.0426(15) -0.0050(10) 0.0040(11) -0.0028(10)
C21 0.0437(12) 0.0366(12) 0.0479(16) -0.0094(10) 0.0074(11) -0.0038(9)
C22 0.0367(11) 0.0406(12) 0.0441(16) -0.0089(10) 0.0068(10) 0.0005(9)
C23 0.0360(11) 0.0360(11) 0.0456(16) -0.0051(10) 0.0064(10) -0.0009(9)
C24 0.0571(14) 0.0387(13) 0.0504(17) -0.0048(11) 0.0051(13) -0.0110(11)
C25 0.0505(13) 0.0358(12) 0.0537(17) 0.0029(11) 0.0027(12) -0.0060(10)
C26 0.0338(11) 0.0330(12) 0.0480(15) 0.0003(10) 0.0087(10) -0.0024(9)

loop_
_atom_type_symbol
_atom_type_description
_atom_type_scat_dispersion_real
_atom_type_scat_dispersion_imag
_atom_type_scat_source
C C 0.0033 0.0016 'International Tables Vol C Tables 4.2.6.8 and 6.1.1.4'
H H 0.0000 0.0000 'International Tables Vol C Tables 4.2.6.8 and 6.1.1.4'
N N 0.0061 0.0033 'International Tables Vol C Tables 4.2.6.8 and 6.1.1.4'
S S 0.1246 0.1234 'International Tables Vol C Tables 4.2.6.8 and 6.1.1.4'

loop_
_geom_angle_atom_site_label_1
_geom_angle_atom_site_label_2
_geom_angle_atom_site_label_3
_geom_angle
_geom_angle_site_symmetry_1
_geom_angle_site_symmetry_3
C1 S1 C4 93.49(10) . .
C22 N1 C19 109.1(2) . .
C6S C1S C2S 120.3(3) . .
C6S C1S C7S 119.3(2) . .
C2S C1S C7S 120.4(2) . .
C3S C2S C1S 119.2(3) . .
C2S C3S C4S 120.2(3) . .
C3S C4S C5S 121.2(3) . .
C6S C5S C4S 119.2(3) . .
C5S C6S C1S 119.9(3) . .
N1S C7S C1S 177.4(3) . .
C23 N2 C26 109.51(18) . .
C2 C1 C5 129.1(2) . .
C2 C1 S1 108.44(16) . .
C5 C1 S1 122.41(16) . .
C3 C2 C1 114.8(2) . .
C2 C3 C4 114.9(2) . .
C3 C4 C12 128.98(19) . .
C3 C4 S1 108.30(16) . .
C12 C4 S1 122.72(16) . .
C26 C5 C1 123.30(19) 5_666 .
C26 C5 C6 116.90(17) 5_666 .
C1 C5 C6 119.80(19) . .
C11 C6 C7 118.4(2) . .
C11 C6 C5 120.88(19) . .
C7 C6 C5 120.7(2) . .
C8 C7 C6 121.1(2) . .
C9 C8 C7 119.9(2) . .
C8 C9 C10 120.1(2) . .
C11 C10 C9 120.2(3) . .
C10 C11 C6 120.3(2) . .
C4 C12 C19 123.3(2) . .
C4 C12 C13 119.34(18) . .
C19 C12 C13 117.34(18) . .
C14 C13 C18 118.4(2) . .
C14 C13 C12 121.21(18) . .
C18 C13 C12 120.43(19) . .
C15 C14 C13 120.4(2) . .
C14 C15 C16 120.5(2) . .
C17 C16 C15 120.1(2) . .
C16 C17 C18 119.6(2) . .
C17 C18 C13 121.0(2) . .
N1 C19 C12 123.59(19) . .
N1 C19 C20 107.21(19) . .
C12 C19 C20 129.2(2) . .
C21 C20 C19 108.1(2) . .
C20 C21 C22 106.36(19) . .
N1 C22 C21 109.3(2) . .
N1 C22 C23 118.33(19) . .
C21 C22 C23 132.38(19) . .
N2 C23 C22 117.87(18) . .
N2 C23 C24 108.76(19) . .
C22 C23 C24 133.4(2) . .
C25 C24 C23 106.60(19) . .
C24 C25 C26 108.2(2) . .
N2 C26 C5 124.70(18) . 5_666
N2 C26 C25 106.88(19) . .
C5 C26 C25 128.41(19) 5_666 .

loop_
_geom_bond_atom_site_label_1
_geom_bond_atom_site_label_2
_geom_bond_distance
_geom_bond_site_symmetry_2
S1 C1 1.736(2) .
S1 C4 1.753(2) .
N1 C22 1.352(3) .
N1 C19 1.364(3) .
N1S C7S 1.146(3) .
C1S C6S 1.390(3) .
C1S C2S 1.393(3) .
C1S C7S 1.435(4) .
C2S C3S 1.364(4) .
C3S C4S 1.367(5) .
C4S C5S 1.385(4) .
C5S C6S 1.364(4) .
N2 C23 1.346(3) .
N2 C26 1.364(3) .
C1 C2 1.411(3) .
C1 C5 1.415(3) .
C2 C3 1.360(3) .
C3 C4 1.401(3) .
C4 C12 1.409(3) .
C5 C26 1.408(3) 5_666
C5 C6 1.496(3) .
C6 C11 1.389(3) .
C6 C7 1.394(3) .
C7 C8 1.375(3) .
C8 C9 1.372(4) .
C9 C10 1.383(4) .
C10 C11 1.381(3) .
C12 C19 1.420(3) .
C12 C13 1.488(3) .
C13 C14 1.391(3) .
C13 C18 1.399(3) .
C14 C15 1.372(3) .
C15 C16 1.381(3) .
C16 C17 1.376(3) .
C17 C18 1.378(3) .
C19 C20 1.427(3) .
C20 C21 1.372(3) .
C21 C22 1.414(3) .
C22 C23 1.416(3) .
C23 C24 1.417(3) .
C24 C25 1.363(3) .
C25 C26 1.423(3) .
C26 C5 1.408(3) 5_666

loop_
_geom_torsion_atom_site_label_1
_geom_torsion_atom_site_label_2
_geom_torsion_atom_site_label_3
_geom_torsion_atom_site_label_4
_geom_torsion
_geom_torsion_site_symmetry_1
_geom_torsion_site_symmetry_4
C6S C1S C2S C3S -1.4(4) . .
C7S C1S C2S C3S 177.7(2) . .
C1S C2S C3S C4S 1.8(4) . .
C2S C3S C4S C5S -1.0(5) . .
C3S C4S C5S C6S -0.3(6) . .
C4S C5S C6S C1S 0.7(5) . .
C2S C1S C6S C5S 0.1(4) . .
C7S C1S C6S C5S -179.0(3) . .
C6S C1S C7S N1S 48(6) . .
C2S C1S C7S N1S -131(6) . .
C4 S1 C1 C2 -2.21(18) . .
C4 S1 C1 C5 177.03(18) . .
C5 C1 C2 C3 -177.2(2) . .
S1 C1 C2 C3 2.0(3) . .
C1 C2 C3 C4 -0.6(4) . .
C2 C3 C4 C12 178.6(2) . .
C2 C3 C4 S1 -1.1(3) . .
C1 S1 C4 C3 1.90(19) . .
C1 S1 C4 C12 -177.77(19) . .
C2 C1 C5 C26 7.0(4) . 5_666
S1 C1 C5 C26 -172.03(15) . 5_666
C2 C1 C5 C6 -173.1(2) . .
S1 C1 C5 C6 7.9(3) . .
C26 C5 C6 C11 -115.1(2) 5_666 .
C1 C5 C6 C11 65.0(3) . .
C26 C5 C6 C7 63.2(2) 5_666 .
C1 C5 C6 C7 -116.7(2) . .
C11 C6 C7 C8 -0.1(3) . .
C5 C6 C7 C8 -178.50(19) . .
C6 C7 C8 C9 1.5(3) . .
C7 C8 C9 C10 -1.8(4) . .
C8 C9 C10 C11 0.6(4) . .
C9 C10 C11 C6 0.9(4) . .
C7 C6 C11 C10 -1.1(3) . .
C5 C6 C11 C10 177.3(2) . .
C3 C4 C12 C19 -7.5(4) . .
S1 C4 C12 C19 172.08(15) . .
C3 C4 C12 C13 174.2(2) . .
S1 C4 C12 C13 -6.2(3) . .
C4 C12 C13 C14 -57.6(3) . .
C19 C12 C13 C14 124.0(2) . .
C4 C12 C13 C18 123.6(2) . .
C19 C12 C13 C18 -54.8(3) . .
C18 C13 C14 C15 0.0(3) . .
C12 C13 C14 C15 -178.9(2) . .
C13 C14 C15 C16 0.4(4) . .
C14 C15 C16 C17 -1.1(4) . .
C15 C16 C17 C18 1.3(4) . .
C16 C17 C18 C13 -0.8(4) . .
C14 C13 C18 C17 0.2(3) . .
C12 C13 C18 C17 179.1(2) . .
C22 N1 C19 C12 -177.94(19) . .
C22 N1 C19 C20 0.2(2) . .
C4 C12 C19 N1 -8.7(3) . .
C13 C12 C19 N1 169.62(18) . .
C4 C12 C19 C20 173.6(2) . .
C13 C12 C19 C20 -8.1(3) . .
N1 C19 C20 C21 -0.3(2) . .
C12 C19 C20 C21 177.7(2) . .
C19 C20 C21 C22 0.3(2) . .
C19 N1 C22 C21 0.0(2) . .
C19 N1 C22 C23 -178.81(17) . .
C20 C21 C22 N1 -0.2(2) . .
C20 C21 C22 C23 178.4(2) . .
C26 N2 C23 C22 178.21(17) . .
C26 N2 C23 C24 -0.7(2) . .
N1 C22 C23 N2 1.2(3) . .
C21 C22 C23 N2 -177.3(2) . .
N1 C22 C23 C24 179.7(2) . .
C21 C22 C23 C24 1.2(4) . .
N2 C23 C24 C25 0.8(2) . .
C22 C23 C24 C25 -177.8(2) . .
C23 C24 C25 C26 -0.6(2) . .
C23 N2 C26 C5 179.81(18) . 5_666
C23 N2 C26 C25 0.3(2) . .
C24 C25 C26 N2 0.2(2) . .
C24 C25 C26 C5 -179.3(2) . 5_666
